data_2017902
loop_
_publ_author_name
'Tarafder, M. T. H.'
'Islam, M. A. A. A. A.'
'Howlader, M. B. H.'
'Guidolin, N.'
'Zangrando, E.'

_publ_section_title
;
 Bis[<i>S</i>-benzyl-3-(4-<i>n</i>-octyloxybenzylidene)dithiocarbazato-\k^2^<i>N</i>^3^,<i>S</i>']palladium(II)
;
_journal_coeditor_code SQ3259
_journal_issue 12
_journal_name_full 'Acta Crystallographica Section C'
_journal_page_first m363
_journal_page_last m365
_journal_paper_doi 10.1107/S0108270110044008
_journal_volume 66
_journal_year 2010
_chemical_formula_iupac '[Pd (C23 H29 N2 O S2)2]'
_chemical_formula_moiety 'C46 H58 N4 O2 Pd S4'
_chemical_formula_sum 'C46 H58 N4 O2 Pd S4'
_chemical_formula_weight 933.60
_chemical_name_systematic
;Bis[<i>S</i>-benzyl-3-(4-<i>n</i>-octyloxybenzylidene)dithiocarbazato-
\k^2^<i>N</i>^3^,<i>S</i>']palladium(II)
;
_space_group_IT_number 14
_symmetry_cell_setting monoclinic
_symmetry_space_group_name_Hall '-P 2ybc'
_symmetry_space_group_name_H-M 'P 1 21/c 1'
_atom_sites_solution_hydrogens geom
_atom_sites_solution_primary direct
_atom_sites_solution_secondary difmap
_audit_creation_method SHELXL97
_cell_angle_alpha 90.00
_cell_angle_beta 103.22(3)
_cell_angle_gamma 90.00
_cell_formula_units_Z 2
_cell_length_a 16.586(4)
_cell_length_b 14.082(3)
_cell_length_c 10.507(2)
_cell_measurement_reflns_used 258
_cell_measurement_temperature 293(2)
_cell_measurement_theta_max 23.07
_cell_measurement_theta_min 2.37
_cell_volume 2389.0(9)
_computing_cell_refinement 'DENZO (Otwinowski & Minor, 1997)'
_computing_data_collection 'XPRESS (MacScience, 2002)'
_computing_data_reduction 'DENZO and SCALEPACK (Otwinowski & Minor, 1997)'
_computing_molecular_graphics 'ORTEP-3 for Windows (Farrugia, 1997)'
_computing_publication_material 'WinGX (Farrugia, 1999)'
_computing_structure_refinement 'SHELXL97 (Sheldrick, 2008)'
_computing_structure_solution 'SHELXS97 (Sheldrick, 2008)'
_diffrn_ambient_temperature 293(2)
_diffrn_measured_fraction_theta_full 0.958
_diffrn_measured_fraction_theta_max 0.958
_diffrn_measurement_device_type 'Enraf--Nonius DIP1030 image-plate'
_diffrn_measurement_method 'laser scanner'
_diffrn_radiation_monochromator graphite
_diffrn_radiation_source 'fine-focus sealed tube'
_diffrn_radiation_type MoK\a
_diffrn_radiation_wavelength 0.71073
_diffrn_reflns_av_R_equivalents 0.0597
_diffrn_reflns_av_sigmaI/netI 0.0905
_diffrn_reflns_limit_h_max 19
_diffrn_reflns_limit_h_min -19
_diffrn_reflns_limit_k_max 16
_diffrn_reflns_limit_k_min -16
_diffrn_reflns_limit_l_max 12
_diffrn_reflns_limit_l_min -12
_diffrn_reflns_number 27894
_diffrn_reflns_theta_full 25.03
_diffrn_reflns_theta_max 25.03
_diffrn_reflns_theta_min 2.46
_exptl_absorpt_coefficient_mu 0.602
_exptl_absorpt_correction_T_max 0.9322
_exptl_absorpt_correction_T_min 0.7424
_exptl_absorpt_correction_type refdelf
_exptl_absorpt_process_details '(Parkin <i>et al.</i>, 1995)'
_exptl_crystal_colour orange
_exptl_crystal_density_diffrn 1.298
_exptl_crystal_density_method 'not measured'
_exptl_crystal_description plate
_exptl_crystal_F_000 976
_exptl_crystal_size_max 0.40
_exptl_crystal_size_mid 0.35
_exptl_crystal_size_min 0.12
_refine_diff_density_max 0.223
_refine_diff_density_min -0.265
_refine_ls_extinction_method none
_refine_ls_goodness_of_fit_ref 0.770
_refine_ls_hydrogen_treatment constr
_refine_ls_matrix_type full
_refine_ls_number_parameters 277
_refine_ls_number_reflns 4042
_refine_ls_number_restraints 60
_refine_ls_restrained_S_all 0.813
_refine_ls_R_factor_all 0.0843
_refine_ls_R_factor_gt 0.0364
_refine_ls_shift/su_max 0.000
_refine_ls_shift/su_mean 0.000
_refine_ls_structure_factor_coef Fsqd
_refine_ls_weighting_details 'calc w = 1/[\s^2^(Fo^2^)+(0.0296P)^2^+0.0000P] where P=(Fo^2^+2Fc^2^)/3'
_refine_ls_weighting_scheme calc
_refine_ls_wR_factor_gt 0.0751
_refine_ls_wR_factor_ref 0.0828
_reflns_number_gt 1977
_reflns_number_total 4042
_reflns_threshold_expression I>2\s(I)
_cod_data_source_file sq3259.cif
_cod_data_source_block I
_cod_original_cell_volume 2389.0(8)
_cod_original_sg_symbol_H-M 'P 21/c'
_cod_database_code 2017902
_cod_database_fobs_code 2017902

loop_
_symmetry_equiv_pos_as_xyz
'x, y, z'
'-x, y+1/2, -z+1/2'
'-x, -y, -z'
'x, -y-1/2, z-1/2'

loop_
_atom_site_type_symbol
_atom_site_label
_atom_site_fract_x
_atom_site_fract_y
_atom_site_fract_z
_atom_site_U_iso_or_equiv
_atom_site_adp_type
_atom_site_calc_flag
_atom_site_refinement_flags
_atom_site_occupancy
_atom_site_disorder_assembly
_atom_site_disorder_group
Pd Pd1 0.0000 0.5000 0.0000 0.07133(17) Uani d S 1 . .
S S1 0.06976(8) 0.36189(7) -0.01275(9) 0.0895(4) Uani d . 1 . .
S S2 0.18528(8) 0.26015(8) 0.19090(10) 0.0958(4) Uani d . 1 . .
N N1 0.05344(19) 0.4883(2) 0.1939(3) 0.0693(8) Uani d . 1 . .
N N2 0.1090(2) 0.4152(2) 0.2412(3) 0.0728(9) Uani d . 1 . .
C C1 0.1183(2) 0.3565(3) 0.1517(3) 0.0737(11) Uani d . 1 . .
C C2 0.2379(3) 0.2837(3) 0.3569(3) 0.0928(13) Uani d . 1 . .
H H2A 0.2496 0.3511 0.3678 0.111 Uiso calc R 1 . .
H H2B 0.2026 0.2659 0.4150 0.111 Uiso calc R 1 . .
C C3 0.3173(4) 0.2288(4) 0.3920(4) 0.1002(15) Uani d . 1 . .
C C4 0.3827(6) 0.2573(5) 0.3463(9) 0.198(3) Uani d U 1 . .
H H4 0.3773 0.3107 0.2929 0.238 Uiso calc R 1 . .
C C5 0.4594(6) 0.2086(7) 0.3766(11) 0.227(4) Uani d U 1 . .
H H5 0.5032 0.2242 0.3391 0.272 Uiso calc R 1 . .
C C6 0.4636(7) 0.1397(9) 0.4618(10) 0.216(5) Uani d U 1 . .
H H6 0.5162 0.1162 0.4983 0.259 Uiso calc R 1 . .
C C7 0.4000(8) 0.0991(7) 0.5026(8) 0.237(6) Uani d . 1 . .
H H7 0.4050 0.0431 0.5506 0.284 Uiso calc R 1 . .
C C8 0.3239(5) 0.1512(5) 0.4642(6) 0.188(3) Uani d . 1 . .
H H8 0.2776 0.1294 0.4912 0.225 Uiso calc R 1 . .
C C9 0.0403(2) 0.5473(3) 0.2838(3) 0.0738(11) Uani d . 1 . .
H H9 0.0010 0.5935 0.2512 0.089 Uiso calc R 1 . .
C C10 0.0740(3) 0.5552(3) 0.4224(3) 0.0746(11) Uani d . 1 A .
C C11 0.1285(3) 0.4936(3) 0.5022(3) 0.0908(12) Uani d . 1 . .
H H11 0.1463 0.4393 0.4662 0.109 Uiso calc R 1 . .
C C12 0.1565(3) 0.5114(3) 0.6328(4) 0.0960(13) Uani d . 1 A .
H H12 0.1930 0.4690 0.6842 0.115 Uiso calc R 1 . .
C C13 0.1319(3) 0.5902(4) 0.6890(4) 0.0931(14) Uani d . 1 . .
C C14 0.0750(3) 0.6510(3) 0.6135(4) 0.1031(15) Uani d . 1 A .
H H14 0.0555 0.7035 0.6511 0.124 Uiso calc R 1 . .
C C15 0.0478(3) 0.6330(3) 0.4823(4) 0.0952(14) Uani d . 1 . .
H H15 0.0103 0.6748 0.4318 0.114 Uiso calc R 1 A .
O O1 0.1739(5) 0.5983(5) 0.8183(6) 0.097(3) Uani d PD 0.568(8) A 1
C C16 0.1559(6) 0.6823(6) 0.8853(8) 0.109(4) Uani d PD 0.568(8) A 1
H H16A 0.1034 0.6759 0.9103 0.130 Uiso calc PR 0.568(8) A 1
H H16B 0.1539 0.7380 0.8304 0.130 Uiso calc PR 0.568(8) A 1
C C17 0.2294(7) 0.6897(9) 1.0096(10) 0.157(5) Uani d PDU 0.568(8) A 1
H H17A 0.2807 0.6904 0.9802 0.189 Uiso calc PR 0.568(8) A 1
H H17B 0.2250 0.7505 1.0508 0.189 Uiso calc PR 0.568(8) A 1
C C18 0.2360(13) 0.6168(13) 1.1084(11) 0.197(7) Uani d PDU 0.568(8) A 1
H H18A 0.2518 0.5578 1.0730 0.236 Uiso calc PR 0.568(8) A 1
H H18B 0.1817 0.6072 1.1262 0.236 Uiso calc PR 0.568(8) A 1
C C19 0.2992(6) 0.6372(7) 1.2413(9) 0.228(4) Uani d PDU 0.568(8) A 1
H H19A 0.3508 0.6553 1.2194 0.274 Uiso calc R 1 A 1
H H19B 0.2791 0.6931 1.2781 0.274 Uiso calc R 1 A 1
O O1A 0.1424(8) 0.6269(10) 0.8161(14) 0.118(5) Uiso d PD 0.432(8) A 2
C C16A 0.2028(7) 0.5754(8) 0.8983(12) 0.104(5) Uiso d PD 0.432(8) A 2
H H16C 0.2557 0.5813 0.8744 0.125 Uiso calc PR 0.432(8) A 2
H H16D 0.1880 0.5087 0.8986 0.125 Uiso calc PR 0.432(8) A 2
C C17A 0.2050(9) 0.6246(11) 1.0383(13) 0.103(5) Uiso d PD 0.432(8) A 2
H H17C 0.2039 0.6934 1.0325 0.123 Uiso calc PR 0.432(8) A 2
H H17D 0.1601 0.6028 1.0759 0.123 Uiso calc PR 0.432(8) A 2
C C18A 0.2883(14) 0.588(2) 1.113(2) 0.283(19) Uiso d PD 0.432(8) A 2
H H18C 0.2875 0.5196 1.1240 0.340 Uiso calc PR 0.432(8) A 2
H H18D 0.3320 0.6049 1.0701 0.340 Uiso calc PR 0.432(8) A 2
C C19A 0.2992(6) 0.6372(7) 1.2413(9) 0.228(4) Uani d PU 0.432(8) A 2
C C20 0.3193(9) 0.5721(7) 1.3412(13) 0.277(5) Uani d DU 1 A 1
H H20A 0.3500 0.5214 1.3112 0.332 Uiso calc R 1 A 1
H H20B 0.2679 0.5446 1.3530 0.332 Uiso calc R 1 A 1
C C21 0.3670(10) 0.6013(10) 1.4704(17) 0.368(11) Uani d D 1 A 1
H H21A 0.3384 0.6521 1.5043 0.442 Uiso calc R 1 A 1
H H21B 0.4211 0.6244 1.4642 0.442 Uiso calc R 1 A 1
C C22 0.3763(10) 0.5173(13) 1.5595(19) 0.394(11) Uani d D 1 A 1
H H22A 0.3232 0.4887 1.5600 0.472 Uiso calc R 1 A 1
H H22B 0.4126 0.4697 1.5359 0.472 Uiso calc R 1 A 1
C C23 0.4108(8) 0.5586(10) 1.6761(13) 0.376(10) Uani d D 1 A 1
H H23A 0.4651 0.5815 1.6747 0.564 Uiso calc R 1 A 1
H H23B 0.4148 0.5128 1.7449 0.564 Uiso calc R 1 A 1
H H23C 0.3769 0.6108 1.6910 0.564 Uiso calc R 1 A 1

loop_
_atom_site_aniso_label
_atom_site_aniso_U_11
_atom_site_aniso_U_22
_atom_site_aniso_U_33
_atom_site_aniso_U_12
_atom_site_aniso_U_13
_atom_site_aniso_U_23
Pd1 0.0805(3) 0.0726(3) 0.0607(2) -0.0011(3) 0.0158(2) 0.0009(2)
S1 0.1121(10) 0.0856(8) 0.0662(6) 0.0168(7) 0.0112(6) -0.0039(5)
S2 0.1229(11) 0.0881(8) 0.0727(7) 0.0259(8) 0.0146(6) -0.0007(6)
N1 0.073(2) 0.070(2) 0.0635(17) -0.002(2) 0.0132(15) -0.0026(17)
N2 0.083(3) 0.071(2) 0.0651(19) 0.008(2) 0.0174(17) 0.0033(17)
C1 0.079(3) 0.072(3) 0.071(2) -0.001(2) 0.018(2) 0.003(2)
C2 0.097(4) 0.099(3) 0.081(3) 0.016(3) 0.015(2) 0.004(2)
C3 0.111(5) 0.095(4) 0.092(3) 0.023(4) 0.019(3) -0.001(3)
C4 0.110(6) 0.146(6) 0.335(10) 0.031(5) 0.044(7) 0.049(6)
C5 0.136(8) 0.200(9) 0.347(12) -0.003(7) 0.059(8) 0.010(8)
C6 0.177(10) 0.243(11) 0.195(9) 0.072(8) -0.022(7) 0.033(8)
C7 0.324(15) 0.238(11) 0.177(7) 0.169(11) 0.117(8) 0.088(6)
C8 0.246(9) 0.193(7) 0.151(5) 0.136(6) 0.103(5) 0.078(5)
C9 0.076(3) 0.074(2) 0.069(2) 0.004(2) 0.014(2) 0.004(2)
C10 0.083(3) 0.078(3) 0.063(2) -0.001(2) 0.017(2) -0.005(2)
C11 0.105(3) 0.101(3) 0.065(2) 0.011(3) 0.016(2) -0.005(2)
C12 0.114(4) 0.104(3) 0.061(2) 0.011(3) 0.004(2) 0.000(3)
C13 0.121(4) 0.095(4) 0.063(3) -0.014(3) 0.022(3) -0.017(3)
C14 0.143(5) 0.086(3) 0.079(3) 0.010(3) 0.022(3) -0.017(3)
C15 0.115(4) 0.093(3) 0.076(3) 0.012(3) 0.020(3) -0.009(2)
O1 0.116(6) 0.114(6) 0.051(4) 0.022(5) -0.002(4) -0.025(3)
C16 0.145(9) 0.098(7) 0.075(5) 0.009(6) 0.009(5) -0.025(5)
C17 0.205(12) 0.166(10) 0.119(8) -0.037(9) 0.074(8) -0.054(7)
C18 0.257(16) 0.230(14) 0.115(9) -0.125(12) 0.069(10) -0.077(9)
C19 0.222(8) 0.264(9) 0.170(7) -0.022(7) -0.013(6) -0.025(7)
C19A 0.222(8) 0.264(9) 0.170(7) -0.022(7) -0.013(6) -0.025(7)
C20 0.328(14) 0.224(10) 0.305(12) -0.063(10) 0.124(11) -0.014(10)
C21 0.291(15) 0.301(16) 0.393(19) -0.080(12) -0.167(14) 0.053(13)
C22 0.210(15) 0.49(3) 0.47(3) -0.066(18) 0.064(17) -0.14(2)
C23 0.319(17) 0.45(2) 0.295(15) -0.132(14) -0.066(12) 0.067(14)

loop_
_atom_type_symbol
_atom_type_description
_atom_type_scat_dispersion_real
_atom_type_scat_dispersion_imag
_atom_type_scat_source
C C 0.0033 0.0016 'International Tables Vol C Tables 4.2.6.8 and 6.1.1.4'
H H 0.0000 0.0000 'International Tables Vol C Tables 4.2.6.8 and 6.1.1.4'
N N 0.0061 0.0033 'International Tables Vol C Tables 4.2.6.8 and 6.1.1.4'
O O 0.0106 0.0060 'International Tables Vol C Tables 4.2.6.8 and 6.1.1.4'
Pd Pd -0.9988 1.0072 'International Tables Vol C Tables 4.2.6.8 and 6.1.1.4'
S S 0.1246 0.1234 'International Tables Vol C Tables 4.2.6.8 and 6.1.1.4'

loop_
_geom_angle_atom_site_label_1
_geom_angle_atom_site_label_2
_geom_angle_atom_site_label_3
_geom_angle_site_symmetry_1
_geom_angle_site_symmetry_3
_geom_angle
_geom_angle_publ_flag
N1 Pd1 N1 3_565 . 180.0 ?
N1 Pd1 S1 3_565 3_565 83.08(10) ?
N1 Pd1 S1 . 3_565 96.92(10) ?
N1 Pd1 S1 3_565 . 96.92(10) ?
N1 Pd1 S1 . . 83.08(10) y
S1 Pd1 S1 3_565 . 180.0 ?
C1 S1 Pd1 . . 96.01(13) ?
C1 S2 C2 . . 103.20(19) ?
C9 N1 N2 . . 114.5(3) ?
C9 N1 Pd1 . . 124.3(3) ?
N2 N1 Pd1 . . 121.1(2) ?
C1 N2 N1 . . 113.1(3) ?
N2 C1 S1 . . 126.5(3) ?
N2 C1 S2 . . 120.2(3) ?
S1 C1 S2 . . 113.3(2) ?
C3 C2 S2 . . 110.4(3) ?
C3 C2 H2A . . 109.6 ?
S2 C2 H2A . . 109.6 ?
C3 C2 H2B . . 109.6 ?
S2 C2 H2B . . 109.6 ?
H2A C2 H2B . . 108.1 ?
C8 C3 C4 . . 119.0(6) ?
C8 C3 C2 . . 121.4(6) ?
C4 C3 C2 . . 119.6(6) ?
C3 C4 C5 . . 122.1(8) ?
C3 C4 H4 . . 118.9 ?
C5 C4 H4 . . 118.9 ?
C6 C5 C4 . . 114.7(10) ?
C6 C5 H5 . . 122.7 ?
C4 C5 H5 . . 122.7 ?
C5 C6 C7 . . 127.2(12) ?
C5 C6 H6 . . 116.4 ?
C7 C6 H6 . . 116.4 ?
C6 C7 C8 . . 113.2(9) ?
C6 C7 H7 . . 123.4 ?
C8 C7 H7 . . 123.4 ?
C3 C8 C7 . . 122.5(7) ?
C3 C8 H8 . . 118.8 ?
C7 C8 H8 . . 118.8 ?
N1 C9 C10 . . 133.4(4) ?
N1 C9 H9 . . 113.3 ?
C10 C9 H9 . . 113.3 ?
C15 C10 C11 . . 116.7(3) ?
C15 C10 C9 . . 115.6(4) ?
C11 C10 C9 . . 127.7(4) ?
C12 C11 C10 . . 121.1(4) ?
C12 C11 H11 . . 119.4 ?
C10 C11 H11 . . 119.4 ?
C13 C12 C11 . . 121.1(4) ?
C13 C12 H12 . . 119.4 ?
C11 C12 H12 . . 119.4 ?
C12 C13 C14 . . 119.3(4) ?
C12 C13 O1 . . 111.1(5) ?
C14 C13 O1 . . 129.6(5) ?
C12 C13 O1A . . 136.6(6) ?
C14 C13 O1A . . 103.7(6) ?
O1 C13 O1A . . 27.2(5) ?
C15 C14 C13 . . 119.1(4) ?
C15 C14 H14 . . 120.5 ?
C13 C14 H14 . . 120.5 ?
C14 C15 C10 . . 122.6(4) ?
C14 C15 H15 . . 118.7 ?
C10 C15 H15 . . 118.7 ?
C13 O1 C16 . . 115.7(7) ?
O1 C16 C17 . . 104.6(7) ?
O1 C16 H16A . . 110.8 ?
C17 C16 H16A . . 110.8 ?
O1 C16 H16B . . 110.8 ?
C17 C16 H16B . . 110.8 ?
H16A C16 H16B . . 108.9 ?
C18 C17 C16 . . 117.8(12) ?
C18 C17 H17A . . 107.9 ?
C16 C17 H17A . . 107.9 ?
C18 C17 H17B . . 107.9 ?
C16 C17 H17B . . 107.9 ?
H17A C17 H17B . . 107.2 ?
C17 C18 C19 . . 115.7(12) ?
C17 C18 H18A . . 108.3 ?
C19 C18 H18A . . 108.3 ?
C17 C18 H18B . . 108.3 ?
C19 C18 H18B . . 108.3 ?
H18A C18 H18B . . 107.4 ?
C20 C19 C18 . . 123.6(11) ?
C20 C19 H19A . . 106.4 ?
C18 C19 H19A . . 106.4 ?
C20 C19 H19B . . 106.4 ?
C18 C19 H19B . . 106.4 ?
H19A C19 H19B . . 106.5 ?
C16A O1A C13 . . 108.5(11) ?
O1A C16A C17A . . 101.9(10) ?
O1A C16A H16C . . 111.4 ?
C17A C16A H16C . . 111.4 ?
O1A C16A H16D . . 111.4 ?
C17A C16A H16D . . 111.4 ?
H16C C16A H16D . . 109.2 ?
C18A C17A C16A . . 99.0(11) ?
C18A C17A H17C . . 112.0 ?
C16A C17A H17C . . 112.0 ?
C18A C17A H17D . . 112.0 ?
C16A C17A H17D . . 112.0 ?
H17C C17A H17D . . 109.7 ?
C17A C18A H18C . . 111.2 ?
C17A C18A H18D . . 111.2 ?
H18C C18A H18D . . 109.1 ?
C19 C20 C21 . . 120.3(11) ?
C19 C20 H20A . . 107.2 ?
C21 C20 H20A . . 107.2 ?
C19 C20 H20B . . 107.2 ?
C21 C20 H20B . . 107.2 ?
H20A C20 H20B . . 106.9 ?
C20 C21 C22 . . 108.3(14) ?
C20 C21 H21A . . 110.0 ?
C22 C21 H21A . . 110.0 ?
C20 C21 H21B . . 110.0 ?
C22 C21 H21B . . 110.0 ?
H21A C21 H21B . . 108.4 ?
C23 C22 C21 . . 100.8(17) ?
C23 C22 H22A . . 111.6 ?
C21 C22 H22A . . 111.6 ?
C23 C22 H22B . . 111.6 ?
C21 C22 H22B . . 111.6 ?
H22A C22 H22B . . 109.4 ?

loop_
_geom_bond_atom_site_label_1
_geom_bond_atom_site_label_2
_geom_bond_site_symmetry_2
_geom_bond_distance
_geom_bond_publ_flag
Pd1 N1 3_565 2.034(3) ?
Pd1 N1 . 2.034(3) y
Pd1 S1 3_565 2.2825(11) ?
Pd1 S1 . 2.2825(11) y
S1 C1 . 1.732(4) ?
S2 C1 . 1.743(4) ?
S2 C2 . 1.794(4) ?
N1 C9 . 1.312(4) y
N1 N2 . 1.396(4) y
N2 C1 . 1.287(4) y
C2 C3 . 1.499(6) ?
C2 H2A . 0.9700 ?
C2 H2B . 0.9700 ?
C3 C8 . 1.321(7) ?
C3 C4 . 1.343(8) ?
C4 C5 . 1.416(9) ?
C4 H4 . 0.9300 ?
C5 C6 . 1.310(10) ?
C5 H5 . 0.9300 ?
C6 C7 . 1.353(11) ?
C6 H6 . 0.9300 ?
C7 C8 . 1.434(10) ?
C7 H7 . 0.9300 ?
C8 H8 . 0.9300 ?
C9 C10 . 1.440(5) ?
C9 H9 . 0.9300 ?
C10 C15 . 1.382(5) ?
C10 C11 . 1.387(5) ?
C11 C12 . 1.368(5) ?
C11 H11 . 0.9300 ?
C12 C13 . 1.363(5) ?
C12 H12 . 0.9300 ?
C13 C14 . 1.382(6) ?
C13 O1 . 1.383(8) ?
C13 O1A . 1.405(14) ?
C14 C15 . 1.372(5) ?
C14 H14 . 0.9300 ?
C15 H15 . 0.9300 ?
O1 C16 . 1.442(11) ?
C16 C17 . 1.572(11) ?
C16 H16A . 0.9700 ?
C16 H16B . 0.9700 ?
C17 C18 . 1.447(14) ?
C17 H17A . 0.9700 ?
C17 H17B . 0.9700 ?
C18 C19 . 1.568(13) ?
C18 H18A . 0.9700 ?
C18 H18B . 0.9700 ?
C19 C20 . 1.376(9) ?
C19 H19A . 0.9700 ?
C19 H19B . 0.9700 ?
O1A C16A . 1.372(14) ?
C16A C17A . 1.619(14) ?
C16A H16C . 0.9700 ?
C16A H16D . 0.9700 ?
C17A C18A . 1.516(18) ?
C17A H17C . 0.9700 ?
C17A H17D . 0.9700 ?
C18A H18C . 0.9700 ?
C18A H18D . 0.9700 ?
C20 C21 . 1.465(13) ?
C20 H20A . 0.9700 ?
C20 H20B . 0.9700 ?
C21 C22 . 1.495(16) ?
C21 H21A . 0.9700 ?
C21 H21B . 0.9700 ?
C22 C23 . 1.359(13) ?
C22 H22A . 0.9700 ?
C22 H22B . 0.9700 ?
C23 H23A . 0.9600 ?
C23 H23B . 0.9600 ?
C23 H23C . 0.9600 ?

loop_
_geom_torsion_atom_site_label_1
_geom_torsion_atom_site_label_2
_geom_torsion_atom_site_label_3
_geom_torsion_atom_site_label_4
_geom_torsion_site_symmetry_1
_geom_torsion_site_symmetry_2
_geom_torsion_site_symmetry_3
_geom_torsion_site_symmetry_4
_geom_torsion
_geom_torsion_publ_flag
N1 Pd1 S1 C1 3_565 . . . 177.41(15) ?
N1 Pd1 S1 C1 . . . . -2.59(15) ?
S1 Pd1 S1 C1 3_565 . . . -123(18) ?
N1 Pd1 N1 C9 3_565 . . . 18E1(10) ?
S1 Pd1 N1 C9 3_565 . . . 2.9(3) ?
S1 Pd1 N1 C9 . . . . -177.1(3) ?
N1 Pd1 N1 N2 3_565 . . . -1E1(10) ?
S1 Pd1 N1 N2 3_565 . . . -176.4(2) ?
S1 Pd1 N1 N2 . . . . 3.6(2) ?
C9 N1 N2 C1 . . . . 177.5(3) ?
Pd1 N1 N2 C1 . . . . -3.1(4) ?
N1 N2 C1 S1 . . . . 0.0(5) ?
N1 N2 C1 S2 . . . . 179.9(2) ?
Pd1 S1 C1 N2 . . . . 2.3(4) ?
Pd1 S1 C1 S2 . . . . -177.53(18) ?
C2 S2 C1 N2 . . . . -9.0(4) ?
C2 S2 C1 S1 . . . . 170.9(2) ?
C1 S2 C2 C3 . . . . -160.0(4) ?
S2 C2 C3 C8 . . . . -103.1(5) ?
S2 C2 C3 C4 . . . . 74.9(6) ?
C8 C3 C4 C5 . . . . -2.2(12) ?
C2 C3 C4 C5 . . . . 179.7(7) ?
C3 C4 C5 C6 . . . . -6.1(14) ?
C4 C5 C6 C7 . . . . 14.0(18) ?
C5 C6 C7 C8 . . . . -12.3(18) ?
C4 C3 C8 C7 . . . . 4.0(11) ?
C2 C3 C8 C7 . . . . -178.0(6) ?
C6 C7 C8 C3 . . . . 2.5(14) ?
N2 N1 C9 C10 . . . . 3.2(6) ?
Pd1 N1 C9 C10 . . . . -176.2(3) ?
N1 C9 C10 C15 . . . . 175.4(4) ?
N1 C9 C10 C11 . . . . -5.4(7) ?
C15 C10 C11 C12 . . . . -2.0(6) ?
C9 C10 C11 C12 . . . . 178.8(4) ?
C10 C11 C12 C13 . . . . -0.1(7) ?
C11 C12 C13 C14 . . . . 2.7(7) ?
C11 C12 C13 O1 . . . . -174.2(5) ?
C11 C12 C13 O1A . . . . 174.4(10) ?
C12 C13 C14 C15 . . . . -3.1(7) ?
O1 C13 C14 C15 . . . . 173.0(6) ?
O1A C13 C14 C15 . . . . -177.3(7) ?
C13 C14 C15 C10 . . . . 1.1(7) ?
C11 C10 C15 C14 . . . . 1.5(6) ?
C9 C10 C15 C14 . . . . -179.3(4) ?
C12 C13 O1 C16 . . . . 176.7(6) ?
C14 C13 O1 C16 . . . . 0.3(10) ?
O1A C13 O1 C16 . . . . -20.5(15) ?
C13 O1 C16 C17 . . . . -162.7(8) ?
O1 C16 C17 C18 . . . . -66.6(14) ?
C16 C17 C18 C19 . . . . -168.8(11) ?
C17 C18 C19 C20 . . . . -173.5(13) ?
C12 C13 O1A C16A . . . . 11.8(17) ?
C14 C13 O1A C16A . . . . -175.6(9) ?
O1 C13 O1A C16A . . . . -12.0(11) ?
C13 O1A C16A C17A . . . . -178.6(10) ?
O1A C16A C17A C18A . . . . -162.7(17) ?
C18 C19 C20 C21 . . . . -169.0(15) ?
C19 C20 C21 C22 . . . . 177.7(13) ?
C20 C21 C22 C23 . . . . -172.1(13) ?
